data_7046828
loop_
_publ_author_name
'Neu, J. P.'
'Di Martino-Fumo, P'
'Oelkers, B.'
'Sun, Y.'
'Neuba, A.'
'Gerhards, M.'
'Thiel, W. R.'

_publ_section_title
;
 Playing with Pearson's concept: orthogonally functionalized
 1,4-diaza-1,3-butadienes leading to heterobinuclear complexes.
;
_journal_issue 29
_journal_name_full 'Dalton transactions (Cambridge, England : 2003)'
_journal_page_first 9643
_journal_page_last 9656
_journal_paper_doi 10.1039/c8dt01523f
_journal_volume 47
_journal_year 2018
_chemical_formula_sum 'C41.5 H37 Cl4 N2 O2.5 P2 Pd Zn'
_chemical_formula_weight 979.24
_space_group_crystal_system monoclinic
_space_group_IT_number 14
_space_group_name_Hall '-P 2yn'
_space_group_name_H-M_alt 'P 1 21/n 1'
_symmetry_space_group_name_Hall '-P 2yn'
_symmetry_space_group_name_H-M 'P 1 21/n 1'
_atom_sites_solution_hydrogens geom
_atom_sites_solution_primary direct
_atom_sites_solution_secondary difmap
_audit_creation_method SHELXL-2014/7
_audit_update_record
;
2018-04-10 deposited with the CCDC.
2018-06-21 downloaded from the CCDC.
;
_cell_angle_alpha 90
_cell_angle_beta 101.196(8)
_cell_angle_gamma 90
_cell_formula_units_Z 4
_cell_length_a 13.1989(10)
_cell_length_b 12.2250(7)
_cell_length_c 26.3451(26)
_cell_measurement_reflns_used 6082
_cell_measurement_temperature 150(2)
_cell_measurement_theta_max 62.6590
_cell_measurement_theta_min 4.0030
_cell_volume 4170.1(6)
_computing_cell_refinement 'CrysAlisPro 1.171.38.43 (Rigaku OD, 2015)'
_computing_data_collection 'CrysAlisPro 1.171.38.43 (Rigaku OD, 2015)'
_computing_data_reduction 'CrysAlisPro 1.171.38.43 (Rigaku OD, 2015)'
_computing_structure_refinement 'SHELXL-2014/7 (Sheldrick, 2014)'
_computing_structure_solution 'SIR92 (Giacovazzo et al., 1994)'
_diffrn_ambient_temperature 150(2)
_diffrn_detector_area_resol_mean 16.1399
_diffrn_measured_fraction_theta_full 0.978
_diffrn_measured_fraction_theta_max 0.978
_diffrn_measurement_device_type 'Xcalibur, Sapphire3, Gemini ultra'
_diffrn_measurement_method '\w scans'
_diffrn_radiation_type 'Cu K\a'
_diffrn_radiation_wavelength 1.54184
_diffrn_reflns_av_R_equivalents 0.0761
_diffrn_reflns_av_unetI/netI 0.0719
_diffrn_reflns_Laue_measured_fraction_full 0.978
_diffrn_reflns_Laue_measured_fraction_max 0.978
_diffrn_reflns_limit_h_max 11
_diffrn_reflns_limit_h_min -15
_diffrn_reflns_limit_k_max 13
_diffrn_reflns_limit_k_min -14
_diffrn_reflns_limit_l_max 30
_diffrn_reflns_limit_l_min -30
_diffrn_reflns_number 15793
_diffrn_reflns_point_group_measured_fraction_full 0.978
_diffrn_reflns_point_group_measured_fraction_max 0.978
_diffrn_reflns_theta_full 62.985
_diffrn_reflns_theta_max 62.985
_diffrn_reflns_theta_min 3.420
_diffrn_source 'fine-focus sealed X-ray tube'
_exptl_absorpt_coefficient_mu 7.585
_exptl_absorpt_correction_T_max 0.189
_exptl_absorpt_correction_T_min 0.063
_exptl_absorpt_correction_type analytical
_exptl_absorpt_process_details
;
CrysAlisPro 1.171.38.43 (Rigaku Oxford Diffraction, 2015)
Analytical numeric absorption correction using a multifaceted crystal
            model based on expressions derived by R.C. Clark & J.S. Reid.
(Clark, R. C. & Reid, J. S. (1995). Acta Cryst. A51, 887-897)
Empirical absorption correction using spherical harmonics,
 implemented in SCALE3 ABSPACK scaling algorithm.
;
_exptl_crystal_colour orange
_exptl_crystal_density_diffrn 1.560
_exptl_crystal_description 'transparent block'
_exptl_crystal_F_000 1976
_exptl_crystal_size_max 0.502
_exptl_crystal_size_mid 0.449
_exptl_crystal_size_min 0.434
_refine_diff_density_max 1.853
_refine_diff_density_min -1.496
_refine_diff_density_rms 0.183
_refine_ls_extinction_method none
_refine_ls_goodness_of_fit_ref 1.100
_refine_ls_hydrogen_treatment constr
_refine_ls_matrix_type full
_refine_ls_number_parameters 509
_refine_ls_number_reflns 6598
_refine_ls_number_restraints 27
_refine_ls_restrained_S_all 1.098
_refine_ls_R_factor_all 0.1080
_refine_ls_R_factor_gt 0.0967
_refine_ls_shift/su_max 0.000
_refine_ls_shift/su_mean 0.000
_refine_ls_structure_factor_coef Fsqd
_refine_ls_weighting_details 'w=1/[\s^2^(Fo^2^)+(0.1226P)^2^+44.7766P] where P=(Fo^2^+2Fc^2^)/3'
_refine_ls_weighting_scheme calc
_refine_ls_wR_factor_gt 0.2604
_refine_ls_wR_factor_ref 0.2693
_reflns_Friedel_coverage 0.000
_reflns_number_gt 5629
_reflns_number_total 6598
_reflns_threshold_expression 'I > 2\s(I)'
_cod_data_source_file c8dt01523f2.cif
_cod_data_source_block shelx_CCDC4
_cod_depositor_comments 'Adding full bibliography for 7046824--7046832.cif.'
_cod_original_formula_sum 'C41.50 H37 Cl4 N2 O2.50 P2 Pd Zn'
_cod_database_code 7046828
_shelx_shelxl_version_number 2014/7
_shelx_space_group_comment
;
The symmetry employed for this shelxl refinement is uniquely defined
by the following loop, which should always be used as a source of
symmetry information in preference to the above space-group names.
They are only intended as comments.
;
_shelx_estimated_absorpt_t_min 0.115
_shelx_estimated_absorpt_t_max 0.137

loop_
_space_group_symop_operation_xyz
'x, y, z'
'-x+1/2, y+1/2, -z+1/2'
'-x, -y, -z'
'x-1/2, -y-1/2, z-1/2'

loop_
_atom_site_label
_atom_site_type_symbol
_atom_site_fract_x
_atom_site_fract_y
_atom_site_fract_z
_atom_site_U_iso_or_equiv
_atom_site_adp_type
_atom_site_occupancy
_atom_site_site_symmetry_order
_atom_site_calc_flag
_atom_site_refinement_flags_posn
_atom_site_refinement_flags_adp
_atom_site_refinement_flags_occupancy
C1 C 0.6186(8) 0.7843(9) 0.2511(5) 0.047(3) Uani 1 1 d . . .
C2 C 0.6905(8) 0.8420(8) 0.2935(5) 0.048(3) Uani 1 1 d . . .
C3 C 0.6576(9) 0.7264(9) 0.2086(5) 0.052(3) Uani 1 1 d . . .
H3A H 0.5994 0.6934 0.1848 0.078 Uiso 1 1 calc R U .
H3B H 0.7064 0.6691 0.2235 0.078 Uiso 1 1 calc R U .
H3C H 0.6925 0.7790 0.1898 0.078 Uiso 1 1 calc R U .
C4 C 0.8019(8) 0.8412(11) 0.2924(6) 0.058(3) Uani 1 1 d . . .
H4A H 0.8395 0.8833 0.3217 0.087 Uiso 1 1 calc R U .
H4B H 0.8130 0.8740 0.2599 0.087 Uiso 1 1 calc R U .
H4C H 0.8271 0.7656 0.2947 0.087 Uiso 1 1 calc R U .
C5 C 0.4418(7) 0.7343(9) 0.2176(5) 0.046(2) Uani 1 1 d . . .
C6 C 0.3924(9) 0.8005(9) 0.1771(5) 0.053(3) Uani 1 1 d . . .
H6 H 0.4175 0.8719 0.1724 0.063 Uiso 1 1 calc R U .
C7 C 0.3065(9) 0.7604(10) 0.1439(5) 0.056(3) Uani 1 1 d . . .
H7 H 0.2732 0.8040 0.1157 0.067 Uiso 1 1 calc R U .
C8 C 0.2688(10) 0.6586(12) 0.1512(6) 0.067(3) Uani 1 1 d . . .
H8 H 0.2081 0.6323 0.1291 0.080 Uiso 1 1 calc R U .
C9 C 0.3199(9) 0.5950(10) 0.1911(6) 0.061(3) Uani 1 1 d . . .
H9 H 0.2949 0.5235 0.1956 0.073 Uiso 1 1 calc R U .
C10 C 0.4070(8) 0.6319(8) 0.2249(5) 0.045(2) Uani 1 1 d . . .
C11 C 0.4474(7) 0.4044(10) 0.2629(5) 0.052(3) Uani 1 1 d . . .
C12 C 0.4487(8) 0.3663(10) 0.2132(5) 0.054(3) Uani 1 1 d . . .
H12 H 0.4485 0.4164 0.1856 0.065 Uiso 1 1 calc R U .
C13 C 0.4504(9) 0.2535(11) 0.2044(6) 0.067(4) Uani 1 1 d . . .
H13 H 0.4540 0.2269 0.1709 0.080 Uiso 1 1 calc R U .
C14 C 0.4467(9) 0.1810(11) 0.2437(7) 0.073(4) Uani 1 1 d . . .
H14 H 0.4434 0.1048 0.2366 0.088 Uiso 1 1 calc R U .
C15 C 0.4477(10) 0.2168(12) 0.2934(7) 0.071(4) Uani 1 1 d . . .
H15 H 0.4490 0.1662 0.3209 0.086 Uiso 1 1 calc R U .
C16 C 0.4467(9) 0.3300(9) 0.3022(6) 0.059(3) Uani 1 1 d . . .
H16 H 0.4456 0.3560 0.3361 0.070 Uiso 1 1 calc R U .
C17 C 0.3996(8) 0.5732(9) 0.3310(5) 0.047(3) Uani 1 1 d . . .
C18 C 0.2981(9) 0.5401(10) 0.3276(5) 0.053(3) Uani 1 1 d . . .
H18 H 0.2651 0.4971 0.2991 0.064 Uiso 1 1 calc R U .
C19 C 0.2453(9) 0.5697(11) 0.3655(6) 0.062(3) Uani 1 1 d . . .
H19 H 0.1762 0.5454 0.3636 0.074 Uiso 1 1 calc R U .
C20 C 0.2926(10) 0.6356(11) 0.4072(6) 0.061(3) Uani 1 1 d . . .
H20 H 0.2552 0.6581 0.4328 0.074 Uiso 1 1 calc R U .
C21 C 0.3941(10) 0.6671(11) 0.4104(5) 0.059(3) Uani 1 1 d . . .
H21 H 0.4273 0.7102 0.4388 0.071 Uiso 1 1 calc R U .
C22 C 0.4479(8) 0.6365(9) 0.3726(5) 0.051(3) Uani 1 1 d . . .
H22 H 0.5177 0.6586 0.3750 0.061 Uiso 1 1 calc R U .
C23 C 0.7086(7) 0.9409(9) 0.3707(5) 0.046(2) Uani 1 1 d . . .
C24 C 0.7114(8) 1.0537(9) 0.3661(5) 0.054(3) Uani 1 1 d . . .
H24 H 0.6736 1.0876 0.3358 0.064 Uiso 1 1 calc R U .
C25 C 0.7681(10) 1.1181(11) 0.4047(6) 0.070(4) Uani 1 1 d . . .
H25 H 0.7685 1.1955 0.4014 0.084 Uiso 1 1 calc R U .
C26 C 0.8245(12) 1.0669(12) 0.4483(7) 0.085(5) Uani 1 1 d . . .
H26 H 0.8664 1.1095 0.4745 0.102 Uiso 1 1 calc R U .
C27 C 0.8203(10) 0.9550(11) 0.4542(6) 0.070(4) Uani 1 1 d . . .
H27 H 0.8572 0.9213 0.4847 0.084 Uiso 1 1 calc R U .
C28 C 0.7613(8) 0.8904(10) 0.4148(6) 0.056(3) Uani 1 1 d . . .
C29 C 0.8758(8) 0.6998(9) 0.4631(5) 0.051(3) Uani 1 1 d . . .
C30 C 0.9416(9) 0.6516(11) 0.4354(6) 0.063(3) Uani 1 1 d . . .
H30 H 0.9204 0.6436 0.3991 0.075 Uiso 1 1 calc R U .
C31 C 1.0383(10) 0.6141(14) 0.4592(7) 0.080(4) Uani 1 1 d . . .
H31 H 1.0816 0.5787 0.4394 0.095 Uiso 1 1 calc R U .
C32 C 1.0715(10) 0.6285(12) 0.5122(7) 0.075(4) Uani 1 1 d . . .
H32 H 1.1387 0.6061 0.5288 0.090 Uiso 1 1 calc R U .
C33 C 1.0064(12) 0.6750(11) 0.5396(7) 0.078(4) Uani 1 1 d . . .
H33 H 1.0282 0.6836 0.5760 0.094 Uiso 1 1 calc R U .
C34 C 0.9089(9) 0.7105(10) 0.5163(6) 0.060(3) Uani 1 1 d . . .
H34 H 0.8645 0.7421 0.5367 0.072 Uiso 1 1 calc R U .
C35 C 0.6665(9) 0.7348(10) 0.4754(5) 0.051(3) Uani 1 1 d . . .
C36 C 0.6158(8) 0.8261(10) 0.4906(5) 0.055(3) Uani 1 1 d . . .
H36 H 0.6264 0.8962 0.4770 0.066 Uiso 1 1 calc R U .
C37 C 0.5512(10) 0.8147(13) 0.5248(6) 0.068(4) Uani 1 1 d . . .
H37 H 0.5162 0.8767 0.5347 0.081 Uiso 1 1 calc R U .
C38 C 0.5367(9) 0.7121(14) 0.5452(5) 0.067(4) Uani 1 1 d . . .
H38 H 0.4927 0.7047 0.5696 0.081 Uiso 1 1 calc R U .
C39 C 0.5861(10) 0.6199(12) 0.5302(6) 0.064(3) Uani 1 1 d . . .
H39 H 0.5764 0.5499 0.5442 0.077 Uiso 1 1 calc R U .
C40 C 0.6500(9) 0.6327(10) 0.4942(5) 0.057(3) Uani 1 1 d . . .
H40 H 0.6823 0.5706 0.4827 0.069 Uiso 1 1 calc R U .
N1 N 0.5219(6) 0.7856(7) 0.2539(3) 0.0398(19) Uani 1 1 d . . .
N2 N 0.6479(6) 0.8822(7) 0.3282(4) 0.042(2) Uani 1 1 d . . .
O1 O 0.5800(5) 0.5735(6) 0.2935(3) 0.0495(18) Uani 1 1 d . . .
O2 O 0.7161(5) 0.6808(6) 0.3805(3) 0.0490(18) Uani 1 1 d . . .
P1 P 0.46679(19) 0.5455(2) 0.27950(12) 0.0451(6) Uani 1 1 d . . .
P2 P 0.75218(19) 0.7455(2) 0.42975(12) 0.0469(7) Uani 1 1 d . . .
Cl1 Cl 0.31766(18) 0.8515(2) 0.29209(12) 0.0527(7) Uani 1 1 d . . .
Cl2 Cl 0.4722(2) 0.9743(2) 0.38528(12) 0.0530(7) Uani 1 1 d . . .
Cl3 Cl 0.6829(2) 0.4034(3) 0.39683(14) 0.0654(8) Uani 1 1 d . . .
Cl4 Cl 0.8378(2) 0.5273(2) 0.30226(14) 0.0615(8) Uani 1 1 d . . .
Zn1 Zn 0.70625(10) 0.53832(11) 0.34455(6) 0.0470(4) Uani 1 1 d . . .
Pd1 Pd 0.49113(5) 0.87254(6) 0.31551(3) 0.0423(3) Uani 1 1 d . . .
C41 C 0.270(2) 0.430(3) 0.0717(13) 0.088(8) Uani 0.5 1 d D U P
H41A H 0.2448 0.3786 0.0433 0.132 Uiso 0.5 1 calc R U P
H41B H 0.2422 0.5027 0.0624 0.132 Uiso 0.5 1 calc R U P
H41C H 0.2475 0.4048 0.1031 0.132 Uiso 0.5 1 calc R U P
C42 C 0.387(2) 0.433(2) 0.0814(12) 0.093(8) Uani 0.5 1 d D U P
C43 C 0.446(3) 0.539(3) 0.0917(18) 0.125(14) Uani 0.5 1 d D U P
H43A H 0.4461 0.5625 0.1272 0.187 Uiso 0.5 1 calc R U P
H43B H 0.4133 0.5948 0.0674 0.187 Uiso 0.5 1 calc R U P
H43C H 0.5171 0.5270 0.0872 0.187 Uiso 0.5 1 calc R U P
O3 O 0.438(2) 0.351(2) 0.0830(11) 0.108(8) Uani 0.5 1 d D U P

loop_
_atom_site_aniso_label
_atom_site_aniso_U_11
_atom_site_aniso_U_22
_atom_site_aniso_U_33
_atom_site_aniso_U_23
_atom_site_aniso_U_13
_atom_site_aniso_U_12
C1 0.030(5) 0.041(6) 0.075(7) 0.008(5) 0.018(5) 0.000(4)
C2 0.039(6) 0.024(5) 0.082(8) 0.010(5) 0.017(5) 0.001(4)
C3 0.042(6) 0.029(5) 0.091(9) 0.002(5) 0.030(6) -0.001(4)
C4 0.028(5) 0.062(8) 0.092(9) 0.005(6) 0.027(6) -0.003(5)
C5 0.025(5) 0.043(6) 0.074(7) 0.004(5) 0.020(5) 0.002(4)
C6 0.055(7) 0.037(6) 0.070(7) 0.004(5) 0.024(6) 0.004(5)
C7 0.040(6) 0.058(8) 0.069(8) 0.010(6) 0.008(5) 0.006(5)
C8 0.043(7) 0.067(9) 0.086(9) 0.001(7) 0.000(6) 0.001(6)
C9 0.042(6) 0.045(7) 0.097(10) 0.010(6) 0.018(6) 0.001(5)
C10 0.030(5) 0.038(6) 0.068(7) 0.004(5) 0.012(5) 0.013(4)
C11 0.013(4) 0.056(7) 0.086(9) 0.004(6) 0.008(5) 0.004(4)
C12 0.030(5) 0.054(7) 0.079(8) 0.001(6) 0.014(5) -0.003(5)
C13 0.042(7) 0.056(8) 0.111(11) -0.017(7) 0.034(7) -0.006(6)
C14 0.040(7) 0.043(7) 0.145(15) -0.014(8) 0.035(8) -0.008(5)
C15 0.049(7) 0.058(8) 0.111(12) 0.014(8) 0.026(7) 0.001(6)
C16 0.046(6) 0.026(5) 0.106(10) 0.014(6) 0.018(6) 0.007(5)
C17 0.030(5) 0.036(6) 0.076(7) 0.000(5) 0.015(5) -0.004(4)
C18 0.041(6) 0.050(7) 0.068(7) -0.003(5) 0.011(5) 0.001(5)
C19 0.034(6) 0.057(8) 0.100(10) -0.007(7) 0.026(6) -0.013(5)
C20 0.049(7) 0.057(8) 0.083(9) -0.002(6) 0.023(6) -0.001(6)
C21 0.052(7) 0.054(7) 0.071(8) -0.005(6) 0.013(6) -0.005(6)
C22 0.023(5) 0.042(6) 0.087(8) 0.003(5) 0.008(5) -0.001(4)
C23 0.028(5) 0.038(6) 0.073(7) -0.002(5) 0.015(5) 0.001(4)
C24 0.035(5) 0.038(6) 0.090(9) 0.013(6) 0.015(5) 0.005(5)
C25 0.050(7) 0.048(7) 0.108(11) 0.006(7) 0.009(7) -0.003(6)
C26 0.072(9) 0.054(9) 0.112(13) -0.006(8) -0.027(9) -0.009(7)
C27 0.051(7) 0.049(8) 0.101(11) 0.002(7) -0.010(7) -0.015(6)
C28 0.029(5) 0.045(7) 0.095(9) 0.002(6) 0.012(6) -0.007(5)
C29 0.028(5) 0.033(6) 0.091(9) 0.006(5) 0.004(5) -0.006(4)
C30 0.035(6) 0.066(8) 0.088(9) -0.003(7) 0.015(6) -0.003(6)
C31 0.034(6) 0.091(11) 0.113(13) 0.014(9) 0.013(7) 0.005(7)
C32 0.040(7) 0.058(8) 0.116(13) 0.005(8) -0.011(8) 0.001(6)
C33 0.062(9) 0.047(8) 0.115(12) -0.006(7) -0.009(8) -0.005(7)
C34 0.041(6) 0.046(7) 0.086(9) -0.003(6) -0.006(6) 0.005(5)
C35 0.040(6) 0.047(7) 0.067(7) -0.001(5) 0.011(5) -0.008(5)
C36 0.037(6) 0.044(6) 0.082(8) -0.006(5) 0.004(5) -0.005(5)
C37 0.049(7) 0.079(10) 0.076(9) -0.016(7) 0.012(6) -0.008(7)
C38 0.040(6) 0.106(12) 0.059(7) -0.007(7) 0.017(5) -0.003(7)
C39 0.044(7) 0.070(9) 0.076(9) 0.011(6) 0.005(6) -0.018(6)
C40 0.039(6) 0.054(7) 0.079(8) -0.001(6) 0.011(6) -0.009(5)
N1 0.033(4) 0.032(4) 0.056(5) 0.007(4) 0.013(4) 0.001(3)
N2 0.016(4) 0.051(5) 0.060(5) 0.006(4) 0.014(4) -0.002(3)
O1 0.028(3) 0.038(4) 0.082(5) 0.006(3) 0.009(3) -0.004(3)
O2 0.035(4) 0.040(4) 0.073(5) 0.003(3) 0.012(3) -0.003(3)
P1 0.0259(12) 0.0413(15) 0.0684(17) 0.0039(12) 0.0095(11) -0.0007(10)
P2 0.0291(13) 0.0369(15) 0.0744(19) 0.0013(12) 0.0092(12) -0.0021(11)
Cl1 0.0244(11) 0.0563(16) 0.0797(18) -0.0007(13) 0.0159(11) 0.0058(10)
Cl2 0.0381(13) 0.0539(16) 0.0710(17) -0.0057(12) 0.0204(12) 0.0036(11)
Cl3 0.0476(15) 0.0465(16) 0.098(2) 0.0172(15) 0.0040(15) -0.0044(12)
Cl4 0.0324(13) 0.0543(17) 0.103(2) -0.0111(15) 0.0247(14) 0.0014(11)
Zn1 0.0263(7) 0.0370(8) 0.0785(10) 0.0015(6) 0.0117(6) 0.0019(5)
Pd1 0.0258(4) 0.0381(5) 0.0667(6) 0.0027(3) 0.0182(3) 0.0026(3)
C41 0.115(15) 0.065(18) 0.10(2) -0.026(15) 0.055(18) 0.018(13)
C42 0.117(16) 0.097(16) 0.085(19) -0.023(16) 0.069(17) -0.006(11)
C43 0.14(3) 0.101(17) 0.17(3) -0.02(2) 0.13(3) -0.022(19)
O3 0.108(17) 0.105(15) 0.113(19) -0.022(15) 0.031(15) 0.011(13)

loop_
_atom_type_symbol
_atom_type_description
_atom_type_scat_dispersion_real
_atom_type_scat_dispersion_imag
_atom_type_scat_source
C C 0.0181 0.0091 'International Tables Vol C Tables 4.2.6.8 and 6.1.1.4'
H H 0.0000 0.0000 'International Tables Vol C Tables 4.2.6.8 and 6.1.1.4'
N N 0.0311 0.0180 'International Tables Vol C Tables 4.2.6.8 and 6.1.1.4'
O O 0.0492 0.0322 'International Tables Vol C Tables 4.2.6.8 and 6.1.1.4'
P P 0.2955 0.4335 'International Tables Vol C Tables 4.2.6.8 and 6.1.1.4'
Cl Cl 0.3639 0.7018 'International Tables Vol C Tables 4.2.6.8 and 6.1.1.4'
Zn Zn -1.5491 0.6778 'International Tables Vol C Tables 4.2.6.8 and 6.1.1.4'
Pd Pd 0.1215 3.9337 'International Tables Vol C Tables 4.2.6.8 and 6.1.1.4'

loop_
_geom_angle_atom_site_label_1
_geom_angle_atom_site_label_2
_geom_angle_atom_site_label_3
_geom_angle
N1 C1 C2 116.3(10)
N1 C1 C3 122.3(11)
C2 C1 C3 121.4(9)
N2 C2 C4 127.2(12)
N2 C2 C1 114.6(9)
C4 C2 C1 118.1(11)
C1 C3 H3A 109.5
C1 C3 H3B 109.5
H3A C3 H3B 109.5
C1 C3 H3C 109.5
H3A C3 H3C 109.5
H3B C3 H3C 109.5
C2 C4 H4A 109.5
C2 C4 H4B 109.5
H4A C4 H4B 109.5
C2 C4 H4C 109.5
H4A C4 H4C 109.5
H4B C4 H4C 109.5
C10 C5 C6 121.4(11)
C10 C5 N1 122.5(10)
C6 C5 N1 115.6(10)
C7 C6 C5 118.9(11)
C7 C6 H6 120.6
C5 C6 H6 120.6
C8 C7 C6 120.7(12)
C8 C7 H7 119.7
C6 C7 H7 119.7
C7 C8 C9 119.0(12)
C7 C8 H8 120.5
C9 C8 H8 120.5
C8 C9 C10 122.0(12)
C8 C9 H9 119.0
C10 C9 H9 119.0
C5 C10 C9 118.0(11)
C5 C10 P1 122.4(9)
C9 C10 P1 119.5(9)
C16 C11 C12 119.2(12)
C16 C11 P1 118.3(10)
C12 C11 P1 121.7(10)
C11 C12 C13 119.3(13)
C11 C12 H12 120.3
C13 C12 H12 120.3
C14 C13 C12 120.4(14)
C14 C13 H13 119.8
C12 C13 H13 119.8
C13 C14 C15 121.2(13)
C13 C14 H14 119.4
C15 C14 H14 119.4
C14 C15 C16 118.2(14)
C14 C15 H15 120.9
C16 C15 H15 120.9
C11 C16 C15 121.6(14)
C11 C16 H16 119.2
C15 C16 H16 119.2
C18 C17 C22 120.2(11)
C18 C17 P1 120.7(9)
C22 C17 P1 118.9(8)
C19 C18 C17 119.8(12)
C19 C18 H18 120.1
C17 C18 H18 120.1
C18 C19 C20 120.5(11)
C18 C19 H19 119.7
C20 C19 H19 119.7
C21 C20 C19 119.1(12)
C21 C20 H20 120.5
C19 C20 H20 120.5
C20 C21 C22 120.6(12)
C20 C21 H21 119.7
C22 C21 H21 119.7
C21 C22 C17 119.8(10)
C21 C22 H22 120.1
C17 C22 H22 120.1
C28 C23 C24 120.2(11)
C28 C23 N2 123.2(10)
C24 C23 N2 116.7(11)
C25 C24 C23 121.4(12)
C25 C24 H24 119.3
C23 C24 H24 119.3
C24 C25 C26 118.5(13)
C24 C25 H25 120.8
C26 C25 H25 120.8
C27 C26 C25 120.8(14)
C27 C26 H26 119.6
C25 C26 H26 119.6
C26 C27 C28 120.1(14)
C26 C27 H27 119.9
C28 C27 H27 119.9
C23 C28 C27 119.0(11)
C23 C28 P2 125.0(9)
C27 C28 P2 115.8(10)
C30 C29 C34 118.0(11)
C30 C29 P2 119.0(11)
C34 C29 P2 123.0(9)
C29 C30 C31 121.6(15)
C29 C30 H30 119.2
C31 C30 H30 119.2
C30 C31 C32 119.7(15)
C30 C31 H31 120.2
C32 C31 H31 120.2
C33 C32 C31 118.8(13)
C33 C32 H32 120.6
C31 C32 H32 120.6
C32 C33 C34 121.8(16)
C32 C33 H33 119.1
C34 C33 H33 119.1
C33 C34 C29 120.1(14)
C33 C34 H34 120.0
C29 C34 H34 120.0
C40 C35 C36 120.1(11)
C40 C35 P2 117.9(9)
C36 C35 P2 121.9(9)
C37 C36 C35 120.3(12)
C37 C36 H36 119.9
C35 C36 H36 119.9
C36 C37 C38 119.8(13)
C36 C37 H37 120.1
C38 C37 H37 120.1
C37 C38 C39 120.7(12)
C37 C38 H38 119.6
C39 C38 H38 119.6
C40 C39 C38 118.6(12)
C40 C39 H39 120.7
C38 C39 H39 120.7
C35 C40 C39 120.4(12)
C35 C40 H40 119.8
C39 C40 H40 119.8
C1 N1 C5 124.7(9)
C1 N1 Pd1 113.6(8)
C5 N1 Pd1 121.7(6)
C2 N2 C23 119.9(8)
C2 N2 Pd1 116.2(8)
C23 N2 Pd1 123.6(6)
P1 O1 Zn1 141.5(5)
P2 O2 Zn1 148.4(5)
O1 P1 C11 111.6(4)
O1 P1 C17 112.6(5)
C11 P1 C17 107.4(5)
O1 P1 C10 108.5(5)
C11 P1 C10 110.2(6)
C17 P1 C10 106.5(5)
O2 P2 C29 111.3(5)
O2 P2 C35 113.5(5)
C29 P2 C35 106.3(6)
O2 P2 C28 110.2(6)
C29 P2 C28 108.5(5)
C35 P2 C28 106.8(6)
O2 Zn1 O1 95.9(3)
O2 Zn1 Cl3 111.3(3)
O1 Zn1 Cl3 112.7(2)
O2 Zn1 Cl4 107.8(2)
O1 Zn1 Cl4 107.9(3)
Cl3 Zn1 Cl4 118.72(13)
N2 Pd1 N1 79.0(3)
N2 Pd1 Cl1 173.0(3)
N1 Pd1 Cl1 94.0(2)
N2 Pd1 Cl2 95.9(3)
N1 Pd1 Cl2 174.8(2)
Cl1 Pd1 Cl2 91.06(10)
C42 C41 H41A 109.5
C42 C41 H41B 109.5
H41A C41 H41B 109.5
C42 C41 H41C 109.5
H41A C41 H41C 109.5
H41B C41 H41C 109.5
O3 C42 C43 116(3)
O3 C42 C41 121(3)
C43 C42 C41 122(3)
C42 C43 H43A 109.5
C42 C43 H43B 109.5
H43A C43 H43B 109.5
C42 C43 H43C 109.5
H43A C43 H43C 109.5
H43B C43 H43C 109.5

loop_
_geom_bond_atom_site_label_1
_geom_bond_atom_site_label_2
_geom_bond_distance
C1 N1 1.292(13)
C1 C2 1.496(17)
C1 C3 1.499(16)
C2 N2 1.261(15)
C2 C4 1.476(15)
C3 H3A 0.9800
C3 H3B 0.9800
C3 H3C 0.9800
C4 H4A 0.9800
C4 H4B 0.9800
C4 H4C 0.9800
C5 C10 1.359(15)
C5 C6 1.397(17)
C5 N1 1.424(15)
C6 C7 1.380(18)
C6 H6 0.9500
C7 C8 1.369(19)
C7 H7 0.9500
C8 C9 1.374(19)
C8 H8 0.9500
C9 C10 1.386(18)
C9 H9 0.9500
C10 P1 1.835(11)
C11 C16 1.380(18)
C11 C12 1.393(19)
C11 P1 1.785(13)
C12 C13 1.400(18)
C12 H12 0.9500
C13 C14 1.37(2)
C13 H13 0.9500
C14 C15 1.38(2)
C14 H14 0.9500
C15 C16 1.404(19)
C15 H15 0.9500
C16 H16 0.9500
C17 C18 1.386(16)
C17 C22 1.390(17)
C17 P1 1.791(11)
C18 C19 1.374(18)
C18 H18 0.9500
C19 C20 1.41(2)
C19 H19 0.9500
C20 C21 1.381(18)
C20 H20 0.9500
C21 C22 1.382(18)
C21 H21 0.9500
C22 H22 0.9500
C23 C28 1.379(18)
C23 C24 1.385(15)
C23 N2 1.436(15)
C24 C25 1.39(2)
C24 H24 0.9500
C25 C26 1.39(2)
C25 H25 0.9500
C26 C27 1.38(2)
C26 H26 0.9500
C27 C28 1.412(19)
C27 H27 0.9500
C28 P2 1.824(12)
C29 C30 1.371(18)
C29 C34 1.391(19)
C29 P2 1.786(11)
C30 C31 1.385(19)
C30 H30 0.9500
C31 C32 1.39(2)
C31 H31 0.9500
C32 C33 1.35(2)
C32 H32 0.9500
C33 C34 1.383(19)
C33 H33 0.9500
C34 H34 0.9500
C35 C40 1.377(17)
C35 C36 1.399(17)
C35 P2 1.808(12)
C36 C37 1.362(19)
C36 H36 0.9500
C37 C38 1.39(2)
C37 H37 0.9500
C38 C39 1.40(2)
C38 H38 0.9500
C39 C40 1.393(19)
C39 H39 0.9500
C40 H40 0.9500
N1 Pd1 2.047(9)
N2 Pd1 2.034(7)
O1 P1 1.508(7)
O1 Zn1 1.974(7)
O2 P2 1.516(9)
O2 Zn1 1.974(8)
Cl1 Pd1 2.267(3)
Cl2 Pd1 2.273(3)
Cl3 Zn1 2.208(3)
Cl4 Zn1 2.242(3)
C41 C42 1.510(19)
C41 H41A 0.9800
C41 H41B 0.9800
C41 H41C 0.9800
C42 O3 1.213(19)
C42 C43 1.502(19)
C43 H43A 0.9800
C43 H43B 0.9800
C43 H43C 0.9800
